data_4514006
loop_
_publ_author_name
'Zhao, Bei'
'Li, Na'
'Wang, Xi'
'Chang, Ze'
'Bu, Xian-He'

_publ_section_title
;
 Host-Guest Engineering of Coordination Polymers for Highly Tunable
 Luminophores Based on Charge Transfer Emissions.
;
_journal_name_full 'ACS applied materials &amp; interfaces'
_journal_paper_doi 10.1021/acsami.6b14554
_journal_year 2017
_chemical_formula_sum 'C40 H26 Cd N6 O4'
_chemical_formula_weight 767.07
_space_group_crystal_system orthorhombic
_space_group_IT_number 62
_space_group_name_Hall '-P 2ac 2n'
_space_group_name_H-M_alt 'P n m a'
_symmetry_space_group_name_Hall '-P 2ac 2n'
_symmetry_space_group_name_H-M 'P n m a'
_atom_sites_solution_hydrogens geom
_audit_creation_method SHELXL-2014/7
_cell_angle_alpha 90
_cell_angle_beta 90
_cell_angle_gamma 90
_cell_formula_units_Z 8
_cell_length_a 20.119(4)
_cell_length_b 27.014(5)
_cell_length_c 11.361(2)
_cell_measurement_reflns_used 4901
_cell_measurement_temperature 296(2)
_cell_measurement_theta_max 25.95
_cell_measurement_theta_min 2.19
_cell_volume 6175(2)
_computing_structure_refinement 'SHELXL-2014/7 (Sheldrick, 2014)'
_diffrn_ambient_temperature 296(2)
_diffrn_measured_fraction_theta_full 1.000
_diffrn_measured_fraction_theta_max 1.000
_diffrn_measurement_device_type 'CCD area detector'
_diffrn_measurement_method 'phi and omega scans'
_diffrn_radiation_type MoK\a
_diffrn_radiation_wavelength 0.71073
_diffrn_reflns_av_R_equivalents 0.0608
_diffrn_reflns_av_unetI/netI 0.0389
_diffrn_reflns_Laue_measured_fraction_full 1.000
_diffrn_reflns_Laue_measured_fraction_max 1.000
_diffrn_reflns_limit_h_max 22
_diffrn_reflns_limit_h_min -24
_diffrn_reflns_limit_k_max 32
_diffrn_reflns_limit_k_min -18
_diffrn_reflns_limit_l_max 12
_diffrn_reflns_limit_l_min -13
_diffrn_reflns_number 36047
_diffrn_reflns_point_group_measured_fraction_full 1.000
_diffrn_reflns_point_group_measured_fraction_max 1.000
_diffrn_reflns_theta_full 25.242
_diffrn_reflns_theta_max 25.500
_diffrn_reflns_theta_min 1.508
_exptl_absorpt_coefficient_mu 0.765
_exptl_crystal_colour orange
_exptl_crystal_density_diffrn 1.650
_exptl_crystal_description block
_exptl_crystal_F_000 3104
_exptl_crystal_size_max 0.260
_exptl_crystal_size_mid 0.220
_exptl_crystal_size_min 0.180
_refine_diff_density_max 0.706
_refine_diff_density_min -0.500
_refine_diff_density_rms 0.087
_refine_ls_extinction_method none
_refine_ls_goodness_of_fit_ref 1.010
_refine_ls_hydrogen_treatment constr
_refine_ls_matrix_type full
_refine_ls_number_parameters 478
_refine_ls_number_reflns 5870
_refine_ls_number_restraints 127
_refine_ls_restrained_S_all 1.071
_refine_ls_R_factor_all 0.0528
_refine_ls_R_factor_gt 0.0384
_refine_ls_shift/su_max 0.003
_refine_ls_shift/su_mean 0.000
_refine_ls_structure_factor_coef Fsqd
_refine_ls_weighting_details 'w=1/[\s^2^(Fo^2^)+(0.0373P)^2^+13.5724P] where P=(Fo^2^+2Fc^2^)/3'
_refine_ls_weighting_scheme calc
_refine_ls_wR_factor_gt 0.0854
_refine_ls_wR_factor_ref 0.0937
_reflns_Friedel_coverage 0.000
_reflns_number_gt 4683
_reflns_number_total 5870
_reflns_threshold_expression 'I > 2\s(I)'
_cod_data_source_file am6b14554_si_003.cif
_cod_data_source_block 4
_cod_database_code 4514006
_shelx_shelxl_version_number 2014/7
_shelx_space_group_comment
;
The symmetry employed for this shelxl refinement is uniquely defined
by the following loop, which should always be used as a source of
symmetry information in preference to the above space-group names.
They are only intended as comments.
;
_shelx_estimated_absorpt_t_min 0.826
_shelx_estimated_absorpt_t_max 0.875

loop_
_space_group_symop_operation_xyz
'x, y, z'
'-x+1/2, -y, z+1/2'
'-x, y+1/2, -z'
'x+1/2, -y+1/2, -z+1/2'
'-x, -y, -z'
'x-1/2, y, -z-1/2'
'x, -y-1/2, z'
'-x-1/2, y-1/2, z-1/2'

loop_
_atom_site_label
_atom_site_type_symbol
_atom_site_fract_x
_atom_site_fract_y
_atom_site_fract_z
_atom_site_U_iso_or_equiv
_atom_site_adp_type
_atom_site_occupancy
_atom_site_site_symmetry_order
_atom_site_calc_flag
_atom_site_refinement_flags_posn
_atom_site_refinement_flags_adp
_atom_site_refinement_flags_occupancy
Cd1 Cd 0.07667(2) 0.50472(2) -0.09981(2) 0.01346(9) Uani 1 1 d . . .
N1 N 0.05546(14) 0.42966(10) -0.1993(2) 0.0136(6) Uani 1 1 d . . .
N2 N 0.0506(2) 0.2500 -0.3222(3) 0.0140(9) Uani 1 2 d S T P
N3 N 0.05408(14) 0.29376(10) -0.5023(2) 0.0140(6) Uani 1 1 d . . .
N4 N 0.0457(2) 0.2500 -0.9333(4) 0.0259(11) Uani 1 2 d S T P
N5 N 0.10210(14) 0.57429(10) 0.0162(2) 0.0156(6) Uani 1 1 d . . .
N6 N 0.11370(14) 0.70606(10) 0.3318(2) 0.0137(6) Uani 1 1 d . . .
N7 N 0.1132(2) 0.7500 0.1517(3) 0.0157(9) Uani 1 2 d S T P
N8 N 0.1204(2) 0.7500 0.7631(4) 0.0339(12) Uani 1 2 d S T P
O1 O 0.07829(12) 0.55630(9) -0.2725(2) 0.0215(6) Uani 1 1 d . . .
O2 O 0.16795(12) 0.51392(10) -0.2265(2) 0.0237(6) Uani 1 1 d . . .
O3 O 0.03630(12) 0.46848(9) 0.07515(19) 0.0168(5) Uani 1 1 d . . .
O4 O 0.14234(12) 0.45520(9) 0.04210(19) 0.0184(5) Uani 1 1 d . . .
C1 C 0.09220(17) 0.45023(12) 0.1050(3) 0.0137(7) Uani 1 1 d . . .
C2 C 0.09699(19) 0.42386(13) 0.2225(3) 0.0192(8) Uani 1 1 d . . .
H2A H 0.1293 0.3973 0.2174 0.023 Uiso 1 1 calc R U .
H2B H 0.0543 0.4095 0.2425 0.023 Uiso 1 1 calc R U .
C3 C 0.11780(18) 0.46023(13) 0.3176(3) 0.0184(8) Uani 1 1 d . . .
C4 C 0.06932(19) 0.48820(13) 0.3739(3) 0.0196(8) Uani 1 1 d . . .
H4 H 0.0248 0.4840 0.3544 0.023 Uiso 1 1 calc R U .
C5 C 0.08734(18) 0.52260(14) 0.4597(3) 0.0200(8) Uani 1 1 d . . .
H5 H 0.0547 0.5421 0.4947 0.024 Uiso 1 1 calc R U .
C6 C 0.15310(18) 0.52826(13) 0.4936(3) 0.0170(7) Uani 1 1 d . . .
C7 C 0.20155(19) 0.50096(13) 0.4346(3) 0.0205(8) Uani 1 1 d . . .
H7 H 0.2461 0.5051 0.4539 0.025 Uiso 1 1 calc R U .
C8 C 0.18361(18) 0.46760(13) 0.3470(3) 0.0200(8) Uani 1 1 d . . .
H8 H 0.2165 0.4500 0.3076 0.024 Uiso 1 1 calc R U .
C9 C 0.17179(18) 0.56172(13) 0.5960(3) 0.0203(8) Uani 1 1 d . . .
H9A H 0.1582 0.5955 0.5794 0.024 Uiso 1 1 calc R U .
H9B H 0.2196 0.5614 0.6072 0.024 Uiso 1 1 calc R U .
C10 C 0.11310(18) 0.57354(13) 0.1331(3) 0.0171(8) Uani 1 1 d . . .
H10 H 0.1178 0.5431 0.1702 0.021 Uiso 1 1 calc R U .
C11 C 0.11766(17) 0.61572(12) 0.1998(3) 0.0163(7) Uani 1 1 d . . .
H11 H 0.1252 0.6136 0.2804 0.020 Uiso 1 1 calc R U .
C12 C 0.11102(16) 0.66150(12) 0.1463(3) 0.0133(7) Uani 1 1 d . . .
C13 C 0.10157(18) 0.66285(13) 0.0252(3) 0.0181(8) Uani 1 1 d . . .
H13 H 0.0989 0.6929 -0.0145 0.022 Uiso 1 1 calc R U .
C14 C 0.09631(18) 0.61882(13) -0.0348(3) 0.0197(8) Uani 1 1 d . . .
H14 H 0.0883 0.6200 -0.1153 0.024 Uiso 1 1 calc R U .
C15 C 0.11281(17) 0.70828(12) 0.2143(3) 0.0136(7) Uani 1 1 d . . .
C16 C 0.1145(2) 0.7500 0.3860(4) 0.0135(10) Uani 1 2 d S T P
C17 C 0.1155(2) 0.7500 0.5169(4) 0.0155(10) Uani 1 2 d S T P
C18 C 0.1165(2) 0.70635(15) 0.5794(3) 0.0266(9) Uani 1 1 d . . .
H18 H 0.1154 0.6761 0.5405 0.032 Uiso 1 1 calc R U .
C19 C 0.1191(2) 0.70831(16) 0.7016(3) 0.0336(10) Uani 1 1 d . . .
H19 H 0.1199 0.6785 0.7427 0.040 Uiso 1 1 calc R U .
C21 C 0.05766(17) 0.42773(12) -0.3180(3) 0.0162(7) Uani 1 1 d . . .
H21 H 0.0610 0.4573 -0.3595 0.019 Uiso 1 1 calc R U .
C22 C 0.05521(18) 0.38424(12) -0.3803(3) 0.0168(8) Uani 1 1 d . . .
H22 H 0.0553 0.3847 -0.4622 0.020 Uiso 1 1 calc R U .
C23 C 0.05252(16) 0.33962(12) -0.3200(3) 0.0129(7) Uani 1 1 d . . .
C24 C 0.05089(16) 0.34062(12) -0.1974(3) 0.0139(7) Uani 1 1 d . . .
H24 H 0.0491 0.3115 -0.1538 0.017 Uiso 1 1 calc R U .
C25 C 0.05206(17) 0.38636(12) -0.1425(3) 0.0156(7) Uani 1 1 d . . .
H25 H 0.0504 0.3870 -0.0607 0.019 Uiso 1 1 calc R U .
C26 C 0.05286(16) 0.29187(12) -0.3849(3) 0.0119(7) Uani 1 1 d . . .
C27 C 0.0545(2) 0.2500 -0.5563(4) 0.0130(10) Uani 1 2 d S T P
C28 C 0.0534(2) 0.2500 -0.6875(4) 0.0153(10) Uani 1 2 d S T P
C29 C 0.0517(2) 0.29386(13) -0.7496(3) 0.0261(9) Uani 1 1 d . . .
H29 H 0.0530 0.3242 -0.7109 0.031 Uiso 1 1 calc R U .
C30 C 0.0478(2) 0.29140(15) -0.8713(3) 0.0289(9) Uani 1 1 d . . .
H30 H 0.0467 0.3211 -0.9125 0.035 Uiso 1 1 calc R U .
C31 C 0.21980(19) 0.29512(15) 0.6407(4) 0.0325(10) Uani 1 1 d . . .
C32 C 0.2205(3) 0.2500 0.5800(5) 0.0304(14) Uani 1 2 d S T P
C33 C 0.2237(3) 0.2500 0.4531(7) 0.057(2) Uani 1 2 d S T P
C34 C 0.2246(3) 0.2962(4) 0.3967(6) 0.091(3) Uani 1 1 d . . .
H34 H 0.2261 0.2969 0.3149 0.109 Uiso 1 1 calc R U .
C35 C 0.2233(3) 0.3391(3) 0.4545(8) 0.095(3) Uani 1 1 d . . .
H35 H 0.2243 0.3686 0.4125 0.114 Uiso 1 1 calc R U .
C36 C 0.2204(2) 0.34032(19) 0.5772(6) 0.0576(14) Uani 1 1 d . U .
C37 C 0.2190(3) 0.3852(2) 0.6420(7) 0.0737(16) Uani 1 1 d . U .
H37 H 0.2196 0.4152 0.6016 0.088 Uiso 1 1 calc R U .
C38 C 0.2170(2) 0.3857(2) 0.7592(7) 0.0717(16) Uani 1 1 d . U .
H38 H 0.2156 0.4159 0.7981 0.086 Uiso 1 1 calc R U .
C39 C 0.2168(2) 0.3416(2) 0.8264(6) 0.0627(14) Uani 1 1 d . U .
C40 C 0.2136(3) 0.3401(3) 0.9514(6) 0.0813(18) Uani 1 1 d . U .
H40 H 0.2123 0.3695 0.9939 0.098 Uiso 1 1 calc R U .
C41 C 0.2123(3) 0.2968(3) 1.0082(6) 0.0815(18) Uani 1 1 d . U .
H41 H 0.2105 0.2974 1.0900 0.098 Uiso 1 1 calc R U .
C42 C 0.2135(4) 0.2500 0.9522(7) 0.0655(19) Uani 1 2 d S TU P
C43 C 0.2165(3) 0.2500 0.8288(5) 0.0411(15) Uani 1 2 d S TU P
C44 C 0.21753(19) 0.29566(17) 0.7649(4) 0.0379(11) Uani 1 1 d . U .
C45 C 0.13721(18) 0.54330(12) -0.2923(3) 0.0171(8) Uani 1 1 d . . .

loop_
_atom_site_aniso_label
_atom_site_aniso_U_11
_atom_site_aniso_U_22
_atom_site_aniso_U_33
_atom_site_aniso_U_23
_atom_site_aniso_U_13
_atom_site_aniso_U_12
Cd1 0.01972(15) 0.01200(13) 0.00864(13) -0.00076(10) 0.00038(10) -0.00117(10)
N1 0.0179(15) 0.0115(14) 0.0115(14) -0.0028(12) -0.0012(12) -0.0006(11)
N2 0.017(2) 0.016(2) 0.010(2) 0.000 -0.0010(16) 0.000
N3 0.0184(15) 0.0143(15) 0.0093(14) -0.0006(12) -0.0007(11) 0.0002(12)
N4 0.034(3) 0.033(3) 0.012(2) 0.000 -0.0018(19) 0.000
N5 0.0200(16) 0.0147(15) 0.0121(14) -0.0024(12) 0.0023(12) -0.0030(12)
N6 0.0153(15) 0.0139(15) 0.0121(14) -0.0009(12) 0.0006(11) -0.0003(12)
N7 0.018(2) 0.016(2) 0.013(2) 0.000 -0.0012(17) 0.000
N8 0.038(3) 0.050(3) 0.014(2) 0.000 0.000(2) 0.000
O1 0.0229(14) 0.0274(14) 0.0141(12) -0.0021(11) 0.0019(11) -0.0002(11)
O2 0.0252(14) 0.0300(14) 0.0158(13) 0.0053(11) 0.0002(11) -0.0009(11)
O3 0.0176(13) 0.0200(13) 0.0129(12) 0.0006(10) -0.0009(10) 0.0005(10)
O4 0.0202(14) 0.0219(13) 0.0131(12) 0.0007(10) 0.0023(10) -0.0010(11)
C1 0.021(2) 0.0103(15) 0.0097(16) -0.0053(13) -0.0034(14) -0.0025(13)
C2 0.028(2) 0.0150(17) 0.0144(17) 0.0062(15) -0.0027(15) -0.0021(15)
C3 0.026(2) 0.0176(18) 0.0114(17) 0.0047(14) 0.0021(15) -0.0031(15)
C4 0.024(2) 0.0257(19) 0.0089(16) 0.0035(14) -0.0031(14) 0.0028(16)
C5 0.023(2) 0.026(2) 0.0111(17) 0.0040(15) -0.0014(14) 0.0037(16)
C6 0.023(2) 0.0174(18) 0.0109(17) 0.0028(14) 0.0008(14) -0.0031(15)
C7 0.0195(19) 0.025(2) 0.0171(17) 0.0037(16) 0.0034(14) -0.0035(16)
C8 0.023(2) 0.0225(19) 0.0146(17) -0.0011(15) 0.0033(15) 0.0012(16)
C9 0.024(2) 0.0204(18) 0.0162(18) 0.0010(16) 0.0021(15) -0.0035(15)
C10 0.024(2) 0.0125(17) 0.0152(17) 0.0014(14) -0.0043(15) -0.0010(14)
C11 0.0199(19) 0.0189(18) 0.0103(16) 0.0022(14) -0.0027(14) -0.0016(15)
C12 0.0136(18) 0.0127(17) 0.0134(16) -0.0011(14) -0.0012(14) -0.0009(14)
C13 0.027(2) 0.0134(17) 0.0138(17) 0.0045(14) 0.0027(15) -0.0005(15)
C14 0.032(2) 0.0167(18) 0.0106(17) 0.0002(14) 0.0029(15) -0.0027(15)
C15 0.0159(18) 0.0097(16) 0.0152(17) -0.0004(14) 0.0017(14) 0.0022(13)
C16 0.012(2) 0.018(2) 0.011(2) 0.000 -0.0008(19) 0.000
C17 0.015(3) 0.021(3) 0.010(2) 0.000 -0.0003(19) 0.000
C18 0.036(2) 0.026(2) 0.0175(19) 0.0018(16) 0.0014(17) 0.0079(18)
C19 0.046(3) 0.038(2) 0.016(2) 0.0093(19) 0.0004(19) 0.008(2)
C21 0.0230(19) 0.0114(16) 0.0143(17) 0.0008(14) -0.0015(14) -0.0007(14)
C22 0.024(2) 0.0155(17) 0.0111(17) 0.0014(14) -0.0005(14) 0.0010(14)
C23 0.0132(17) 0.0144(17) 0.0112(16) 0.0000(14) -0.0003(13) 0.0013(13)
C24 0.0188(18) 0.0119(16) 0.0109(16) 0.0026(14) -0.0006(14) -0.0005(13)
C25 0.0194(18) 0.0164(18) 0.0110(16) -0.0021(14) 0.0017(14) -0.0009(14)
C26 0.0112(17) 0.0117(16) 0.0129(17) 0.0008(14) -0.0016(13) 0.0001(13)
C27 0.015(2) 0.011(2) 0.013(2) 0.000 -0.0028(19) 0.000
C28 0.017(3) 0.018(2) 0.011(2) 0.000 0.000(2) 0.000
C29 0.044(2) 0.0167(19) 0.0173(19) -0.0004(16) -0.0008(17) -0.0039(17)
C30 0.049(3) 0.022(2) 0.0155(19) 0.0061(16) -0.0011(18) 0.0009(19)
C31 0.0102(19) 0.031(2) 0.056(3) 0.009(2) -0.0052(18) -0.0015(17)
C32 0.013(3) 0.047(4) 0.031(3) 0.000 -0.002(2) 0.000
C33 0.016(3) 0.107(7) 0.047(4) 0.000 0.000(3) 0.000
C34 0.027(3) 0.187(9) 0.059(4) 0.070(5) 0.000(3) -0.010(5)
C35 0.031(3) 0.121(7) 0.132(8) 0.094(6) -0.010(4) -0.013(4)
C36 0.017(2) 0.046(3) 0.110(4) 0.023(3) -0.010(3) -0.003(2)
C37 0.027(3) 0.037(3) 0.157(4) 0.015(3) -0.013(3) -0.004(2)
C38 0.023(2) 0.040(3) 0.152(4) -0.036(3) -0.015(3) 0.003(2)
C39 0.016(2) 0.071(3) 0.101(3) -0.046(3) -0.012(2) 0.007(2)
C40 0.029(3) 0.119(4) 0.096(4) -0.071(3) -0.013(3) 0.007(3)
C41 0.032(3) 0.152(5) 0.061(3) -0.043(3) -0.009(3) 0.006(3)
C42 0.029(3) 0.119(5) 0.048(3) 0.000 -0.007(3) 0.000
C43 0.011(3) 0.079(4) 0.033(3) 0.000 -0.004(2) 0.000
C44 0.0089(18) 0.044(2) 0.061(3) -0.023(2) -0.0076(18) 0.0042(17)
C45 0.026(2) 0.0149(17) 0.0107(16) -0.0038(14) -0.0012(15) -0.0059(15)

loop_
_atom_type_symbol
_atom_type_description
_atom_type_scat_dispersion_real
_atom_type_scat_dispersion_imag
_atom_type_scat_source
C C 0.0033 0.0016 'International Tables Vol C Tables 4.2.6.8 and 6.1.1.4'
H H 0.0000 0.0000 'International Tables Vol C Tables 4.2.6.8 and 6.1.1.4'
N N 0.0061 0.0033 'International Tables Vol C Tables 4.2.6.8 and 6.1.1.4'
O O 0.0106 0.0060 'International Tables Vol C Tables 4.2.6.8 and 6.1.1.4'
Cd Cd -0.8075 1.2024 'International Tables Vol C Tables 4.2.6.8 and 6.1.1.4'

loop_
_geom_angle_atom_site_label_1
_geom_angle_atom_site_label_2
_geom_angle_atom_site_label_3
_geom_angle
_geom_angle_site_symmetry_1
_geom_angle_site_symmetry_3
O2 Cd1 N5 95.10(9) . .
O2 Cd1 N1 86.49(9) . .
N5 Cd1 N1 173.81(9) . .
O2 Cd1 O3 146.09(8) . .
N5 Cd1 O3 86.22(9) . .
N1 Cd1 O3 89.12(9) . .
O2 Cd1 O3 141.28(8) . 5_565
N5 Cd1 O3 84.23(9) . 5_565
N1 Cd1 O3 98.27(9) . 5_565
O3 Cd1 O3 72.61(9) . 5_565
O2 Cd1 O1 55.11(8) . .
N5 Cd1 O1 89.50(9) . .
N1 Cd1 O1 96.29(9) . .
O3 Cd1 O1 158.67(8) . .
O3 Cd1 O1 86.18(8) 5_565 .
O2 Cd1 O4 92.24(8) . .
N5 Cd1 O4 87.17(9) . .
N1 Cd1 O4 86.80(9) . .
O3 Cd1 O4 53.93(8) . .
O3 Cd1 O4 126.28(8) 5_565 .
O1 Cd1 O4 146.73(8) . .
O2 Cd1 C45 27.50(10) . .
N5 Cd1 C45 92.71(10) . .
N1 Cd1 C45 91.45(10) . .
O3 Cd1 C45 173.40(10) . .
O3 Cd1 C45 113.78(10) 5_565 .
O1 Cd1 C45 27.61(9) . .
O4 Cd1 C45 119.54(10) . .
C25 N1 C21 116.7(3) . .
C25 N1 Cd1 122.0(2) . .
C21 N1 Cd1 120.4(2) . .
C26 N2 C26 115.5(4) . 7_565
C26 N3 C27 115.2(3) . .
C30 N4 C30 115.5(4) . 7_565
C14 N5 C10 117.0(3) . .
C14 N5 Cd1 117.1(2) . .
C10 N5 Cd1 125.2(2) . .
C15 N6 C16 114.8(3) . .
C15 N7 C15 115.5(4) 7_575 .
C19 N8 C19 116.3(5) . 7_575
C45 O1 Cd1 89.8(2) . .
C45 O2 Cd1 92.7(2) . .
C1 O3 Cd1 94.66(19) . .
C1 O3 Cd1 157.1(2) . 5_565
Cd1 O3 Cd1 107.39(9) . 5_565
C1 O4 Cd1 90.0(2) . .
O4 C1 O3 121.4(3) . .
O4 C1 C2 120.4(3) . .
O3 C1 C2 118.2(3) . .
C1 C2 C3 109.8(3) . .
C8 C3 C4 118.9(3) . .
C8 C3 C2 122.0(3) . .
C4 C3 C2 119.1(3) . .
C3 C4 C5 120.1(3) . .
C6 C5 C4 121.0(3) . .
C5 C6 C7 118.4(3) . .
C5 C6 C9 120.9(3) . .
C7 C6 C9 120.6(3) . .
C8 C7 C6 120.4(3) . .
C3 C8 C7 121.1(3) . .
C6 C9 C45 109.2(3) . 1_556
N5 C10 C11 122.9(3) . .
C10 C11 C12 119.5(3) . .
C11 C12 C13 118.1(3) . .
C11 C12 C15 122.1(3) . .
C13 C12 C15 119.8(3) . .
C14 C13 C12 118.6(3) . .
N5 C14 C13 123.8(3) . .
N7 C15 N6 124.8(3) . .
N7 C15 C12 116.3(3) . .
N6 C15 C12 118.9(3) . .
N6 C16 N6 125.2(4) 7_575 .
N6 C16 C17 117.4(2) 7_575 .
N6 C16 C17 117.4(2) . .
C18 C17 C18 117.9(5) . 7_575
C18 C17 C16 121.1(2) . .
C18 C17 C16 121.1(2) 7_575 .
C17 C18 C19 118.9(4) . .
N8 C19 C18 124.0(4) . .
N1 C21 C22 123.2(3) . .
C21 C22 C23 119.3(3) . .
C22 C23 C24 118.5(3) . .
C22 C23 C26 120.6(3) . .
C24 C23 C26 120.9(3) . .
C25 C24 C23 117.8(3) . .
N1 C25 C24 124.4(3) . .
N3 C26 N2 124.4(3) . .
N3 C26 C23 117.6(3) . .
N2 C26 C23 118.0(3) . .
N3 C27 N3 125.2(4) 7_565 .
N3 C27 C28 117.4(2) 7_565 .
N3 C27 C28 117.4(2) . .
C29 C28 C29 118.4(5) 7_565 .
C29 C28 C27 120.8(2) 7_565 .
C29 C28 C27 120.8(2) . .
C28 C29 C30 118.1(4) . .
N4 C30 C29 125.0(4) . .
C32 C31 C36 120.0(5) . .
C32 C31 C44 120.1(4) . .
C36 C31 C44 120.0(5) . .
C31 C32 C31 121.0(6) 7_565 .
C31 C32 C33 119.5(3) 7_565 .
C31 C32 C33 119.5(3) . .
C34 C33 C34 125.6(10) . 7_565
C34 C33 C32 117.2(5) . .
C34 C33 C32 117.2(5) 7_565 .
C35 C34 C33 123.3(7) . .
C34 C35 C36 120.9(6) . .
C35 C36 C31 119.2(6) . .
C35 C36 C37 122.6(6) . .
C31 C36 C37 118.2(6) . .
C38 C37 C36 121.7(6) . .
C37 C38 C39 122.2(6) . .
C40 C39 C38 124.3(6) . .
C40 C39 C44 117.8(6) . .
C38 C39 C44 117.9(6) . .
C41 C40 C39 120.5(6) . .
C40 C41 C42 124.4(6) . .
C43 C42 C41 116.7(5) . .
C43 C42 C41 116.7(5) . 7_565
C41 C42 C41 126.5(9) . 7_565
C42 C43 C44 120.5(3) . .
C42 C43 C44 120.5(3) . 7_565
C44 C43 C44 119.0(6) . 7_565
C31 C44 C39 120.0(5) . .
C31 C44 C43 119.9(4) . .
C39 C44 C43 120.1(5) . .
O2 C45 O1 122.4(3) . .
O2 C45 C9 118.4(3) . 1_554
O1 C45 C9 119.1(3) . 1_554
O2 C45 Cd1 59.82(18) . .
O1 C45 Cd1 62.56(18) . .
C9 C45 Cd1 176.4(2) 1_554 .

loop_
_geom_bond_atom_site_label_1
_geom_bond_atom_site_label_2
_geom_bond_distance
_geom_bond_site_symmetry_2
Cd1 O2 2.347(2) .
Cd1 N5 2.352(3) .
Cd1 N1 2.360(3) .
Cd1 O3 2.360(2) .
Cd1 O3 2.402(2) 5_565
Cd1 O1 2.407(2) .
Cd1 O4 2.477(2) .
Cd1 C45 2.712(3) .
N1 C25 1.337(4) .
N1 C21 1.351(4) .
N2 C26 1.337(4) .
N2 C26 1.337(4) 7_565
N3 C26 1.335(4) .
N3 C27 1.331(3) .
N4 C30 1.322(4) .
N4 C30 1.322(4) 7_565
N5 C14 1.340(4) .
N5 C10 1.346(4) .
N6 C15 1.337(4) .
N6 C16 1.337(3) .
N7 C15 1.333(4) 7_575
N7 C15 1.333(4) .
N8 C19 1.326(5) .
N8 C19 1.326(5) 7_575
O1 C45 1.257(4) .
O2 C45 1.253(4) .
O3 C1 1.274(4) .
O3 Cd1 2.402(2) 5_565
O4 C1 1.244(4) .
C1 C2 1.516(4) .
C2 C3 1.519(5) .
C3 C8 1.380(5) .
C3 C4 1.390(5) .
C4 C5 1.394(5) .
C5 C6 1.386(5) .
C6 C7 1.394(5) .
C6 C9 1.521(5) .
C7 C8 1.390(5) .
C9 C45 1.530(5) 1_556
C10 C11 1.372(5) .
C11 C12 1.385(5) .
C12 C13 1.390(5) .
C12 C15 1.481(4) .
C13 C14 1.375(5) .
C16 N6 1.337(3) 7_575
C16 C17 1.487(6) .
C17 C18 1.377(4) .
C17 C18 1.377(4) 7_575
C18 C19 1.391(5) .
C21 C22 1.373(5) .
C22 C23 1.388(5) .
C23 C24 1.394(4) .
C23 C26 1.486(4) .
C24 C25 1.384(5) .
C27 N3 1.331(3) 7_565
C27 C28 1.491(6) .
C28 C29 1.379(4) 7_565
C28 C29 1.379(4) .
C29 C30 1.387(5) .
C31 C32 1.400(5) .
C31 C36 1.418(7) .
C31 C44 1.412(6) .
C32 C31 1.400(5) 7_565
C32 C33 1.443(9) .
C33 C34 1.403(8) .
C33 C34 1.403(8) 7_565
C34 C35 1.333(11) .
C35 C36 1.396(10) .
C36 C37 1.420(8) .
C37 C38 1.332(9) .
C38 C39 1.414(9) .
C39 C40 1.421(9) .
C39 C44 1.425(6) .
C40 C41 1.338(10) .
C41 C42 1.414(8) .
C42 C43 1.403(10) .
C42 C41 1.414(8) 7_565
C43 C44 1.431(6) .
C43 C44 1.432(6) 7_565
C45 C9 1.530(5) 1_554

loop_
_geom_hbond_atom_site_label_D
_geom_hbond_atom_site_label_H
_geom_hbond_atom_site_label_A
_geom_hbond_distance_DH
_geom_hbond_distance_HA
_geom_hbond_distance_DA
_geom_hbond_angle_DHA
C14 H14 O1 0.93 2.49 3.206(4) 134.2
C14 H14 O1 0.93 2.49 3.206(4) 134.2

loop_
_geom_torsion_atom_site_label_1
_geom_torsion_atom_site_label_2
_geom_torsion_atom_site_label_3
_geom_torsion_atom_site_label_4
_geom_torsion
_geom_torsion_site_symmetry_1
_geom_torsion_site_symmetry_4
Cd1 O4 C1 O3 1.4(3) . .
Cd1 O4 C1 C2 -176.1(3) . .
Cd1 O3 C1 O4 -1.5(3) . .
Cd1 O3 C1 O4 -165.6(4) 5_565 .
Cd1 O3 C1 C2 176.0(2) . .
Cd1 O3 C1 C2 11.9(7) 5_565 .
O4 C1 C2 C3 86.0(4) . .
O3 C1 C2 C3 -91.5(4) . .
C1 C2 C3 C8 -91.9(4) . .
C1 C2 C3 C4 85.9(4) . .
C8 C3 C4 C5 -0.8(5) . .
C2 C3 C4 C5 -178.6(3) . .
C3 C4 C5 C6 -2.5(5) . .
C4 C5 C6 C7 4.0(5) . .
C4 C5 C6 C9 -173.4(3) . .
C5 C6 C7 C8 -2.3(5) . .
C9 C6 C7 C8 175.1(3) . .
C4 C3 C8 C7 2.5(5) . .
C2 C3 C8 C7 -179.8(3) . .
C6 C7 C8 C3 -0.9(5) . .
C5 C6 C9 C45 59.7(4) . 1_556
C7 C6 C9 C45 -117.6(4) . 1_556
C14 N5 C10 C11 0.8(5) . .
Cd1 N5 C10 C11 -169.7(3) . .
N5 C10 C11 C12 -0.2(5) . .
C10 C11 C12 C13 -1.6(5) . .
C10 C11 C12 C15 177.5(3) . .
C11 C12 C13 C14 2.9(5) . .
C15 C12 C13 C14 -176.3(3) . .
C10 N5 C14 C13 0.6(5) . .
Cd1 N5 C14 C13 171.8(3) . .
C12 C13 C14 N5 -2.5(6) . .
C15 N7 C15 N6 -1.7(7) 7_575 .
C15 N7 C15 C12 178.1(2) 7_575 .
C16 N6 C15 N7 0.5(5) . .
C16 N6 C15 C12 -179.3(3) . .
C11 C12 C15 N7 172.9(3) . .
C13 C12 C15 N7 -7.9(5) . .
C11 C12 C15 N6 -7.3(5) . .
C13 C12 C15 N6 171.8(3) . .
C15 N6 C16 N6 0.9(7) . 7_575
C15 N6 C16 C17 180.0(4) . .
N6 C16 C17 C18 -179.9(4) 7_575 .
N6 C16 C17 C18 0.9(7) . .
N6 C16 C17 C18 -0.9(7) 7_575 7_575
N6 C16 C17 C18 179.9(4) . 7_575
C18 C17 C18 C19 -0.7(8) 7_575 .
C16 C17 C18 C19 178.4(4) . .
C19 N8 C19 C18 0.2(9) 7_575 .
C17 C18 C19 N8 0.3(7) . .
C25 N1 C21 C22 1.3(5) . .
Cd1 N1 C21 C22 170.5(3) . .
N1 C21 C22 C23 -2.2(5) . .
C21 C22 C23 C24 1.4(5) . .
C21 C22 C23 C26 -177.3(3) . .
C22 C23 C24 C25 0.0(5) . .
C26 C23 C24 C25 178.7(3) . .
C21 N1 C25 C24 0.2(5) . .
Cd1 N1 C25 C24 -168.7(3) . .
C23 C24 C25 N1 -0.9(5) . .
C27 N3 C26 N2 -1.5(5) . .
C27 N3 C26 C23 179.8(3) . .
C26 N2 C26 N3 3.1(7) 7_565 .
C26 N2 C26 C23 -178.3(2) 7_565 .
C22 C23 C26 N3 -1.7(5) . .
C24 C23 C26 N3 179.6(3) . .
C22 C23 C26 N2 179.6(3) . .
C24 C23 C26 N2 0.9(5) . .
C26 N3 C27 N3 -0.3(7) . 7_565
C26 N3 C27 C28 177.9(4) . .
N3 C27 C28 C29 0.4(7) 7_565 7_565
N3 C27 C28 C29 -178.0(4) . 7_565
N3 C27 C28 C29 178.0(4) 7_565 .
N3 C27 C28 C29 -0.4(7) . .
C29 C28 C29 C30 0.4(8) 7_565 .
C27 C28 C29 C30 -177.2(4) . .
C30 N4 C30 C29 -0.4(9) 7_565 .
C28 C29 C30 N4 0.0(7) . .
C36 C31 C32 C31 -179.9(3) . 7_565
C44 C31 C32 C31 -0.7(8) . 7_565
C36 C31 C32 C33 1.6(7) . .
C44 C31 C32 C33 -179.2(5) . .
C31 C32 C33 C34 -179.8(5) 7_565 .
C31 C32 C33 C34 -1.2(8) . .
C31 C32 C33 C34 1.2(8) 7_565 7_565
C31 C32 C33 C34 179.8(5) . 7_565
C34 C33 C34 C35 179.6(5) 7_565 .
C32 C33 C34 C35 0.7(10) . .
C33 C34 C35 C36 -0.5(11) . .
C34 C35 C36 C31 0.8(9) . .
C34 C35 C36 C37 180.0(6) . .
C32 C31 C36 C35 -1.4(7) . .
C44 C31 C36 C35 179.4(4) . .
C32 C31 C36 C37 179.4(4) . .
C44 C31 C36 C37 0.3(6) . .
C35 C36 C37 C38 -179.3(6) . .
C31 C36 C37 C38 -0.2(8) . .
C36 C37 C38 C39 0.8(9) . .
C37 C38 C39 C40 -178.9(5) . .
C37 C38 C39 C44 -1.3(8) . .
C38 C39 C40 C41 178.6(5) . .
C44 C39 C40 C41 1.0(8) . .
C39 C40 C41 C42 -0.4(10) . .
C40 C41 C42 C43 0.3(10) . .
C40 C41 C42 C41 180.0(5) . 7_565
C41 C42 C43 C44 -0.7(9) . .
C41 C42 C43 C44 179.6(5) 7_565 .
C41 C42 C43 C44 -179.6(5) . 7_565
C41 C42 C43 C44 0.7(9) 7_565 7_565
C32 C31 C44 C39 180.0(4) . .
C36 C31 C44 C39 -0.9(6) . .
C32 C31 C44 C43 0.5(6) . .
C36 C31 C44 C43 179.7(4) . .
C40 C39 C44 C31 179.1(4) . .
C38 C39 C44 C31 1.3(6) . .
C40 C39 C44 C43 -1.4(7) . .
C38 C39 C44 C43 -179.2(4) . .
C42 C43 C44 C31 -179.3(5) . .
C44 C43 C44 C31 -0.3(8) 7_565 .
C42 C43 C44 C39 1.3(8) . .
C44 C43 C44 C39 -179.8(3) 7_565 .
Cd1 O2 C45 O1 0.4(3) . .
Cd1 O2 C45 C9 -176.3(3) . 1_554
Cd1 O1 C45 O2 -0.4(3) . .
Cd1 O1 C45 C9 176.3(3) . 1_554
